data_7033419
loop_
_publ_author_name
'Lin, Yu-Mei'
'Guan, Zong-Jie'
'Liu, Kuan-Guan'
'Jiang, Zhan-Guo'
'Wang, Quan-Ming'

_publ_section_title
;
 Assembly of silver alkynyl compounds with various nuclearities.
;
_journal_issue 5
_journal_name_full 'Dalton transactions (Cambridge, England : 2003)'
_journal_page_first 2439
_journal_page_last 2446
_journal_paper_doi 10.1039/c4dt03394a
_journal_volume 44
_journal_year 2015
_chemical_formula_sum 'C78 H50 Ag8 F30 N8 O12'
_chemical_formula_weight 2724.22
_chemical_name_systematic
; 
 ? 
;
_space_group_IT_number 15
_symmetry_cell_setting monoclinic
_symmetry_space_group_name_Hall '-C 2yc'
_symmetry_space_group_name_H-M 'C 1 2/c 1'
_atom_sites_solution_hydrogens geom
_atom_sites_solution_primary direct
_atom_sites_solution_secondary difmap
_audit_creation_method SHELXL-97
_audit_update_record
;
2014-11-03 deposited with the CCDC.
2014-12-17 downloaded from the CCDC.
;
_cell_angle_alpha 90.00
_cell_angle_beta 111.372(3)
_cell_angle_gamma 90.00
_cell_formula_units_Z 4
_cell_length_a 23.2589(8)
_cell_length_b 15.9256(4)
_cell_length_c 25.5945(9)
_cell_measurement_reflns_used 7281
_cell_measurement_temperature 173(2)
_cell_measurement_theta_max 32.7153
_cell_measurement_theta_min 2.1677
_cell_volume 8828.6(5)
_computing_cell_refinement RED
_computing_data_collection CCD
_computing_data_reduction RED
_computing_structure_refinement 'SHELXL-97 (Sheldrick, 1997)'
_computing_structure_solution 'SHELXS-97 (Sheldrick, 1990)'
_diffrn_ambient_temperature 173(2)
_diffrn_measured_fraction_theta_full 0.982
_diffrn_measured_fraction_theta_max 0.982
_diffrn_measurement_device_type 'Oxford, CCD'
_diffrn_measurement_method '/w scan'
_diffrn_radiation_monochromator graphite
_diffrn_radiation_source 'fine-focus sealed tube'
_diffrn_radiation_type MoK\a
_diffrn_radiation_wavelength 0.71073
_diffrn_reflns_av_R_equivalents 0.0358
_diffrn_reflns_av_sigmaI/netI 0.0486
_diffrn_reflns_limit_h_max 24
_diffrn_reflns_limit_h_min -28
_diffrn_reflns_limit_k_max 19
_diffrn_reflns_limit_k_min -13
_diffrn_reflns_limit_l_max 31
_diffrn_reflns_limit_l_min -31
_diffrn_reflns_number 22839
_diffrn_reflns_theta_full 26.00
_diffrn_reflns_theta_max 26.00
_diffrn_reflns_theta_min 2.56
_exptl_absorpt_coefficient_mu 1.862
_exptl_absorpt_correction_T_max 1.00000
_exptl_absorpt_correction_T_min 0.89935
_exptl_absorpt_correction_type multi-scan
_exptl_absorpt_process_details
;
CrysAlis RED, Oxford Diffraction Ltd.,
Version 1.171.32.5 (release 08-05-2007 CrysAlis171 .NET)
(compiled May  8 2007,13:10:02)
Empirical absorption correction using spherical harmonics,
 implemented in SCALE3 ABSPACK scaling algorithm.
;
_exptl_crystal_colour colorless
_exptl_crystal_density_diffrn 2.050
_exptl_crystal_density_method 'not measured'
_exptl_crystal_description block
_exptl_crystal_F_000 5264
_exptl_crystal_size_max 0.32
_exptl_crystal_size_mid 0.24
_exptl_crystal_size_min 0.18
_refine_diff_density_max 1.571
_refine_diff_density_min -0.678
_refine_diff_density_rms 0.107
_refine_ls_extinction_method none
_refine_ls_goodness_of_fit_ref 1.036
_refine_ls_hydrogen_treatment constr
_refine_ls_matrix_type full
_refine_ls_number_parameters 613
_refine_ls_number_reflns 8532
_refine_ls_number_restraints 30
_refine_ls_restrained_S_all 1.081
_refine_ls_R_factor_all 0.0808
_refine_ls_R_factor_gt 0.0485
_refine_ls_shift/su_max 0.004
_refine_ls_shift/su_mean 0.000
_refine_ls_structure_factor_coef Fsqd
_refine_ls_weighting_details 'calc w=1/[\s^2^(Fo^2^)+(0.0815P)^2^+0.0000P] where P=(Fo^2^+2Fc^2^)/3'
_refine_ls_weighting_scheme calc
_refine_ls_wR_factor_gt 0.1294
_refine_ls_wR_factor_ref 0.1449
_reflns_number_gt 5451
_reflns_number_total 8532
_reflns_threshold_expression >2sigma(I)
_cod_data_source_file c4dt03394a2.cif
_cod_data_source_block 5
_cod_depositor_comments 'Adding full bibliography for 7033415--7033423.cif.'
_cod_original_sg_symbol_H-M C2/c
_cod_database_code 7033419

loop_
_symmetry_equiv_pos_as_xyz
'x, y, z'
'-x, y, -z+1/2'
'x+1/2, y+1/2, z'
'-x+1/2, y+1/2, -z+1/2'
'-x, -y, -z'
'x, -y, z-1/2'
'-x+1/2, -y+1/2, -z'
'x+1/2, -y+1/2, z-1/2'

loop_
_atom_site_label
_atom_site_type_symbol
_atom_site_fract_x
_atom_site_fract_y
_atom_site_fract_z
_atom_site_U_iso_or_equiv
_atom_site_adp_type
_atom_site_occupancy
_atom_site_symmetry_multiplicity
_atom_site_calc_flag
_atom_site_refinement_flags
Ag1 Ag 0.16190(2) 1.45169(4) 0.28611(2) 0.05896(18) Uani 1 1 d .
Ag2 Ag 0.03156(2) 1.45797(4) 0.21138(3) 0.05996(18) Uani 1 1 d .
Ag3 Ag 0.07463(2) 1.59323(3) 0.29545(2) 0.05391(17) Uani 1 1 d .
Ag4 Ag 0.16548(3) 1.53514(4) 0.39773(2) 0.05851(18) Uani 1 1 d .
C1 C 0.0785(3) 1.4646(4) 0.3181(3) 0.0456(15) Uani 1 1 d .
C2 C 0.0948(3) 1.4046(4) 0.3493(3) 0.0499(16) Uani 1 1 d .
C3 C 0.1074(3) 1.3259(5) 0.3829(3) 0.0602(19) Uani 1 1 d .
C4 C 0.1767(4) 1.3163(8) 0.4156(6) 0.123(5) Uani 1 1 d .
H4A H 0.1984 1.3131 0.3892 0.185 Uiso 1 1 calc R
H4B H 0.1843 1.2649 0.4381 0.185 Uiso 1 1 calc R
H4C H 0.1919 1.3649 0.4403 0.185 Uiso 1 1 calc R
C5 C 0.0734(5) 1.3311(6) 0.4247(4) 0.092(3) Uani 1 1 d .
H5A H 0.0289 1.3362 0.4038 0.139 Uiso 1 1 calc R
H5B H 0.0880 1.3803 0.4489 0.139 Uiso 1 1 calc R
H5C H 0.0817 1.2802 0.4477 0.139 Uiso 1 1 calc R
C6 C 0.0842(5) 1.2525(6) 0.3444(5) 0.095(3) Uani 1 1 d .
H6A H 0.0399 1.2591 0.3232 0.143 Uiso 1 1 calc R
H6B H 0.0914 1.2007 0.3665 0.143 Uiso 1 1 calc R
H6C H 0.1062 1.2496 0.3183 0.143 Uiso 1 1 calc R
N1 N 0.1075(2) 1.6063(4) 0.4444(2) 0.0516(14) Uani 1 1 d .
N2 N 0.1964(2) 1.6762(4) 0.4120(2) 0.0521(14) Uani 1 1 d .
N3 N 0.0320(2) 1.7109(3) 0.31987(19) 0.0393(11) Uani 1 1 d .
N4 N 0.1233(2) 1.7088(4) 0.2757(2) 0.0484(13) Uani 1 1 d .
C101 C 0.0621(4) 1.5738(5) 0.4583(3) 0.065(2) Uani 1 1 d .
H10A H 0.0505 1.5170 0.4486 0.078 Uiso 1 1 calc R
C102 C 0.0309(4) 1.6188(7) 0.4861(4) 0.074(2) Uani 1 1 d .
H10B H -0.0004 1.5927 0.4961 0.089 Uiso 1 1 calc R
C103 C 0.0457(4) 1.7000(6) 0.4987(3) 0.071(2) Uani 1 1 d .
H10C H 0.0243 1.7315 0.5174 0.085 Uiso 1 1 calc R
C104 C 0.0922(3) 1.7385(5) 0.4844(3) 0.0547(18) Uani 1 1 d .
C105 C 0.1214(3) 1.6882(4) 0.4565(3) 0.0458(15) Uani 1 1 d .
C106 C 0.1088(4) 1.8239(6) 0.4954(3) 0.068(2) Uani 1 1 d .
H10D H 0.0882 1.8574 0.5139 0.081 Uiso 1 1 calc R
C201 C 0.2400(3) 1.7105(6) 0.3973(3) 0.065(2) Uani 1 1 d .
H20A H 0.2597 1.6762 0.3785 0.078 Uiso 1 1 calc R
C202 C 0.2585(3) 1.7918(6) 0.4075(3) 0.071(2) Uani 1 1 d .
H20B H 0.2905 1.8129 0.3964 0.085 Uiso 1 1 calc R
C203 C 0.2299(4) 1.8438(6) 0.4343(3) 0.070(2) Uani 1 1 d .
H20C H 0.2408 1.9014 0.4409 0.085 Uiso 1 1 calc R
C204 C 0.1841(3) 1.8083(5) 0.4514(3) 0.0549(17) Uani 1 1 d .
C205 C 0.1693(3) 1.7256(5) 0.4398(3) 0.0473(15) Uani 1 1 d .
C206 C 0.1523(4) 1.8583(5) 0.4808(3) 0.072(2) Uani 1 1 d .
H20D H 0.1630 1.9156 0.4893 0.087 Uiso 1 1 calc R
C301 C -0.0108(3) 1.7109(4) 0.3426(3) 0.0472(15) Uani 1 1 d .
H30A H -0.0280 1.6590 0.3480 0.057 Uiso 1 1 calc R
C302 C -0.0315(3) 1.7855(6) 0.3588(3) 0.063(2) Uani 1 1 d .
H30B H -0.0627 1.7839 0.3746 0.076 Uiso 1 1 calc R
C303 C -0.0071(3) 1.8594(5) 0.3520(3) 0.065(2) Uani 1 1 d .
H30C H -0.0206 1.9102 0.3634 0.078 Uiso 1 1 calc R
C304 C 0.0380(3) 1.8612(4) 0.3283(3) 0.0538(17) Uani 1 1 d .
C305 C 0.0572(3) 1.7847(4) 0.3131(2) 0.0423(14) Uani 1 1 d .
C306 C 0.0675(4) 1.9376(5) 0.3205(4) 0.076(2) Uani 1 1 d .
H30D H 0.0550 1.9898 0.3308 0.091 Uiso 1 1 calc R
C401 C 0.1677(3) 1.7094(5) 0.2553(3) 0.0604(19) Uani 1 1 d .
H40A H 0.1808 1.6569 0.2460 0.072 Uiso 1 1 calc R
C402 C 0.1968(4) 1.7817(6) 0.2466(3) 0.072(2) Uani 1 1 d .
H40B H 0.2288 1.7782 0.2319 0.086 Uiso 1 1 calc R
C403 C 0.1783(4) 1.8573(6) 0.2596(3) 0.072(2) Uani 1 1 d .
H40C H 0.1970 1.9077 0.2537 0.086 Uiso 1 1 calc R
C404 C 0.1305(3) 1.8605(5) 0.2823(3) 0.0582(18) Uani 1 1 d .
C405 C 0.1047(3) 1.7840(4) 0.2896(2) 0.0407(13) Uani 1 1 d .
C406 C 0.1114(4) 1.9364(5) 0.2993(4) 0.067(2) Uani 1 1 d .
H40D H 0.1304 1.9876 0.2954 0.080 Uiso 1 1 calc R
O11 O 0.2632(3) 1.4512(6) 0.3442(3) 0.102(3) Uani 1 1 d .
O12 O 0.2663(2) 1.4874(4) 0.4297(3) 0.0842(19) Uani 1 1 d .
C11 C 0.2866(3) 1.4598(5) 0.3942(4) 0.061(2) Uani 1 1 d .
C12 C 0.3535(4) 1.4334(7) 0.4197(4) 0.080(3) Uani 1 1 d .
F11 F 0.3746(3) 1.4043(5) 0.3820(3) 0.136(3) Uani 1 1 d .
F12 F 0.3918(3) 1.5027(5) 0.4394(3) 0.137(3) Uani 1 1 d .
C13 C 0.3712(7) 1.3769(11) 0.4664(7) 0.130(5) Uani 1 1 d .
F13 F 0.3348(4) 1.3108(6) 0.4511(6) 0.217(6) Uani 1 1 d .
F14 F 0.3658(5) 1.4082(9) 0.5115(3) 0.213(6) Uani 1 1 d .
F15 F 0.4291(3) 1.3488(6) 0.4830(3) 0.154(3) Uani 1 1 d .
O21 O 0.1594(3) 1.3164(4) 0.2463(3) 0.0850(18) Uani 1 1 d .
O22 O 0.0614(3) 1.3273(4) 0.1901(3) 0.097(2) Uani 1 1 d .
C21 C 0.1126(5) 1.2941(5) 0.2086(4) 0.070(2) Uani 1 1 d .
C22 C 0.1161(6) 1.2110(7) 0.1798(5) 0.100(3) Uani 1 1 d .
F21 F 0.1580(5) 1.2054(7) 0.1598(5) 0.181(3) Uani 1 1 d U
F22 F 0.0615(8) 1.1989(8) 0.1258(3) 0.306(10) Uani 1 1 d .
C23 C 0.0971(9) 1.1392(13) 0.1966(8) 0.164(6) Uani 1 1 d U
F23 F 0.1573(6) 1.1370(9) 0.2474(6) 0.243(5) Uani 1 1 d U
F24 F 0.0577(4) 1.1384(6) 0.2185(4) 0.161(3) Uani 1 1 d U
F25 F 0.1044(4) 1.0648(5) 0.1727(4) 0.146(3) Uani 1 1 d U
O31 O 0.1743(3) 1.5098(5) 0.2081(3) 0.0856(18) Uani 1 1 d .
O32 O 0.0743(3) 1.5224(4) 0.1521(3) 0.0819(18) Uani 1 1 d .
C31 C 0.1296(5) 1.5242(5) 0.1631(4) 0.070(2) Uani 1 1 d .
C32 C 0.1523(5) 1.5452(10) 0.1148(4) 0.107(4) Uani 1 1 d .
F31 F 0.1315(7) 1.4942(12) 0.0754(4) 0.277(9) Uani 1 1 d .
F32 F 0.1154(5) 1.6247(12) 0.0877(6) 0.284(10) Uani 1 1 d .
C33 C 0.2065(11) 1.5847(12) 0.1207(7) 0.176(9) Uani 1 1 d .
F33 F 0.2382(8) 1.5055(11) 0.1390(6) 0.275(9) Uani 1 1 d .
F34 F 0.2218(6) 1.6430(8) 0.1540(4) 0.220(6) Uani 1 1 d .
F35 F 0.2102(4) 1.6045(7) 0.0718(3) 0.167(4) Uani 1 1 d .

loop_
_atom_site_aniso_label
_atom_site_aniso_U_11
_atom_site_aniso_U_22
_atom_site_aniso_U_33
_atom_site_aniso_U_23
_atom_site_aniso_U_13
_atom_site_aniso_U_12
Ag1 0.0502(3) 0.0694(4) 0.0611(3) -0.0036(3) 0.0249(2) 0.0057(3)
Ag2 0.0479(3) 0.0655(4) 0.0694(4) -0.0097(3) 0.0249(3) 0.0021(3)
Ag3 0.0635(3) 0.0351(3) 0.0566(3) 0.0003(2) 0.0142(2) 0.0029(2)
Ag4 0.0568(3) 0.0576(4) 0.0595(3) -0.0082(3) 0.0192(3) 0.0104(3)
C1 0.047(3) 0.040(4) 0.052(4) -0.003(3) 0.020(3) -0.004(3)
C2 0.049(4) 0.044(4) 0.061(4) -0.001(4) 0.024(3) -0.006(3)
C3 0.060(4) 0.052(4) 0.074(5) 0.012(4) 0.030(4) -0.001(4)
C4 0.072(6) 0.095(8) 0.173(11) 0.070(8) 0.008(6) -0.001(6)
C5 0.142(9) 0.080(6) 0.073(6) 0.022(5) 0.060(6) 0.008(6)
C6 0.134(9) 0.051(5) 0.120(8) 0.008(6) 0.070(7) 0.002(6)
N1 0.052(3) 0.052(4) 0.050(3) -0.006(3) 0.018(3) 0.005(3)
N2 0.046(3) 0.061(4) 0.049(3) 0.001(3) 0.017(2) 0.004(3)
N3 0.041(3) 0.036(3) 0.039(3) 0.002(2) 0.013(2) 0.000(2)
N4 0.044(3) 0.055(4) 0.046(3) 0.002(3) 0.017(2) -0.004(3)
C101 0.063(4) 0.062(5) 0.075(5) -0.005(4) 0.029(4) -0.009(4)
C102 0.064(5) 0.094(7) 0.077(5) 0.005(5) 0.041(4) 0.015(5)
C103 0.063(5) 0.084(6) 0.076(5) -0.005(5) 0.039(4) 0.015(5)
C104 0.045(4) 0.070(5) 0.045(3) -0.008(3) 0.010(3) 0.012(4)
C105 0.030(3) 0.057(4) 0.044(3) -0.003(3) 0.007(3) 0.006(3)
C106 0.062(5) 0.070(5) 0.068(5) -0.020(4) 0.021(4) 0.011(4)
C201 0.054(4) 0.086(6) 0.056(4) 0.000(4) 0.022(3) 0.006(4)
C202 0.049(4) 0.099(7) 0.061(5) 0.014(5) 0.016(4) -0.012(5)
C203 0.064(5) 0.063(5) 0.066(5) 0.007(4) 0.002(4) -0.011(4)
C204 0.048(4) 0.056(4) 0.048(4) -0.002(3) 0.003(3) 0.006(3)
C205 0.039(3) 0.056(4) 0.039(3) 0.000(3) 0.005(3) 0.008(3)
C206 0.076(5) 0.053(5) 0.072(5) -0.020(4) 0.008(4) 0.007(4)
C301 0.041(3) 0.049(4) 0.048(4) 0.003(3) 0.012(3) 0.003(3)
C302 0.051(4) 0.079(6) 0.059(4) -0.009(4) 0.021(3) 0.005(4)
C303 0.062(4) 0.062(5) 0.068(5) -0.015(4) 0.020(4) 0.013(4)
C304 0.046(4) 0.046(4) 0.060(4) -0.004(3) 0.007(3) 0.001(3)
C305 0.039(3) 0.044(4) 0.035(3) 0.001(3) 0.004(2) -0.001(3)
C306 0.091(6) 0.033(4) 0.099(6) -0.003(4) 0.029(5) 0.001(4)
C401 0.048(4) 0.076(5) 0.062(4) -0.008(4) 0.026(3) -0.001(4)
C402 0.063(5) 0.093(7) 0.062(5) -0.005(5) 0.026(4) -0.021(5)
C403 0.060(5) 0.075(6) 0.073(5) 0.010(5) 0.014(4) -0.025(4)
C404 0.059(4) 0.051(4) 0.055(4) 0.006(4) 0.011(3) -0.008(4)
C405 0.035(3) 0.040(3) 0.042(3) -0.001(3) 0.008(2) 0.001(3)
C406 0.067(5) 0.042(4) 0.086(6) 0.006(4) 0.022(4) -0.016(4)
O11 0.054(3) 0.179(8) 0.070(4) 0.002(4) 0.017(3) 0.003(4)
O12 0.048(3) 0.093(4) 0.102(4) -0.036(4) 0.016(3) 0.018(3)
C11 0.038(4) 0.061(5) 0.079(6) -0.003(4) 0.014(4) -0.001(3)
C12 0.068(5) 0.083(6) 0.085(6) -0.014(5) 0.021(5) 0.024(5)
F11 0.112(4) 0.190(8) 0.119(5) -0.002(5) 0.057(4) 0.074(5)
F12 0.081(4) 0.119(5) 0.195(8) -0.035(6) 0.031(4) -0.018(4)
C13 0.122(11) 0.135(13) 0.139(12) 0.031(10) 0.053(9) 0.054(10)
F13 0.128(6) 0.094(6) 0.364(17) 0.082(9) 0.013(8) 0.004(5)
F14 0.216(10) 0.322(16) 0.104(5) 0.062(8) 0.064(6) 0.172(11)
F15 0.103(4) 0.176(8) 0.165(6) 0.038(6) 0.029(4) 0.093(5)
O21 0.061(3) 0.070(4) 0.122(5) -0.024(4) 0.032(4) 0.003(3)
O22 0.070(4) 0.077(4) 0.127(5) -0.043(4) 0.015(4) 0.010(3)
C21 0.079(6) 0.052(5) 0.096(6) -0.019(5) 0.052(5) -0.004(4)
C22 0.124(8) 0.084(7) 0.128(9) -0.022(7) 0.091(8) -0.008(7)
F21 0.191(5) 0.187(6) 0.217(5) -0.036(4) 0.134(4) 0.007(4)
F22 0.51(2) 0.225(12) 0.079(5) -0.053(6) -0.011(8) 0.202(14)
C23 0.172(7) 0.154(8) 0.172(7) -0.009(5) 0.073(5) 0.004(5)
F23 0.250(7) 0.208(7) 0.238(7) -0.008(5) 0.050(5) 0.025(5)
F24 0.181(5) 0.135(5) 0.187(5) 0.010(4) 0.091(4) -0.023(4)
F25 0.176(5) 0.095(4) 0.163(5) -0.032(4) 0.058(4) 0.016(4)
O31 0.092(4) 0.103(5) 0.065(4) 0.010(4) 0.033(3) -0.010(4)
O32 0.071(4) 0.095(5) 0.094(4) 0.022(4) 0.047(3) 0.020(3)
C31 0.100(7) 0.056(5) 0.066(5) 0.000(4) 0.045(5) 0.002(5)
C32 0.096(7) 0.167(13) 0.061(6) 0.004(7) 0.030(5) -0.014(8)
F31 0.349(16) 0.42(2) 0.113(6) -0.144(11) 0.145(9) -0.256(17)
F32 0.150(7) 0.48(2) 0.265(13) 0.264(16) 0.127(8) 0.141(12)
C33 0.30(2) 0.165(16) 0.148(13) -0.048(13) 0.179(17) -0.108(18)
F33 0.355(18) 0.317(16) 0.233(13) 0.115(13) 0.201(14) 0.240(16)
F34 0.343(15) 0.214(11) 0.166(8) -0.075(8) 0.167(10) -0.162(11)
F35 0.174(7) 0.249(11) 0.113(5) 0.031(6) 0.093(5) -0.015(7)

loop_
_atom_type_symbol
_atom_type_description
_atom_type_scat_dispersion_real
_atom_type_scat_dispersion_imag
_atom_type_scat_source
C C 0.0033 0.0016 'International Tables Vol C Tables 4.2.6.8 and 6.1.1.4'
H H 0.0000 0.0000 'International Tables Vol C Tables 4.2.6.8 and 6.1.1.4'
N N 0.0061 0.0033 'International Tables Vol C Tables 4.2.6.8 and 6.1.1.4'
O O 0.0106 0.0060 'International Tables Vol C Tables 4.2.6.8 and 6.1.1.4'
F F 0.0171 0.0103 'International Tables Vol C Tables 4.2.6.8 and 6.1.1.4'
Ag Ag -0.8971 1.1015 'International Tables Vol C Tables 4.2.6.8 and 6.1.1.4'

loop_
_geom_angle_atom_site_label_1
_geom_angle_atom_site_label_2
_geom_angle_atom_site_label_3
_geom_angle
_geom_angle_site_symmetry_1
_geom_angle_site_symmetry_3
O11 Ag1 O31 98.0(2) . .
O11 Ag1 C1 123.8(2) . .
O31 Ag1 C1 129.6(2) . .
O11 Ag1 O21 97.7(3) . .
O31 Ag1 O21 89.1(3) . .
C1 Ag1 O21 109.4(2) . .
O11 Ag1 Ag2 178.2(2) . .
O31 Ag1 Ag2 81.26(17) . .
C1 Ag1 Ag2 56.12(16) . .
O21 Ag1 Ag2 83.91(15) . .
O11 Ag1 Ag3 120.1(2) . .
O31 Ag1 Ag3 93.83(18) . .
C1 Ag1 Ag3 43.11(16) . .
O21 Ag1 Ag3 141.13(14) . .
Ag2 Ag1 Ag3 58.416(18) . .
O11 Ag1 Ag4 74.28(18) . .
O31 Ag1 Ag4 130.49(18) . .
C1 Ag1 Ag4 53.17(16) . .
O21 Ag1 Ag4 140.02(17) . .
Ag2 Ag1 Ag4 104.96(2) . .
Ag3 Ag1 Ag4 54.572(17) . .
O22 Ag2 O32 90.4(3) . .
O22 Ag2 C1 110.0(2) . 2
O32 Ag2 C1 115.9(2) . 2
O22 Ag2 C1 104.0(2) . .
O32 Ag2 C1 124.1(2) . .
C1 Ag2 C1 109.12(18) 2 .
O22 Ag2 Ag2 115.8(2) . 2
O32 Ag2 Ag2 153.81(16) . 2
C1 Ag2 Ag2 57.18(16) 2 2
C1 Ag2 Ag2 52.17(14) . 2
O22 Ag2 Ag1 78.27(15) . .
O32 Ag2 Ag1 81.66(16) . .
C1 Ag2 Ag1 159.74(16) 2 .
C1 Ag2 Ag1 50.63(14) . .
Ag2 Ag2 Ag1 102.58(3) 2 .
O22 Ag2 Ag3 140.83(16) . .
O32 Ag2 Ag3 92.36(18) . .
C1 Ag2 Ag3 103.73(17) 2 .
C1 Ag2 Ag3 44.66(15) . .
Ag2 Ag2 Ag3 67.62(2) 2 .
Ag1 Ag2 Ag3 63.542(19) . .
O22 Ag2 Ag3 150.75(15) . 2
O32 Ag2 Ag3 99.80(15) . 2
C1 Ag2 Ag3 40.99(16) 2 2
C1 Ag2 Ag3 92.93(15) . 2
Ag2 Ag2 Ag3 57.515(16) 2 2
Ag1 Ag2 Ag3 130.12(2) . 2
Ag3 Ag2 Ag3 66.59(2) . 2
C1 Ag3 N4 148.5(2) . .
C1 Ag3 N3 133.6(2) . .
N4 Ag3 N3 72.89(18) . .
C1 Ag3 Ag4 59.52(18) . .
N4 Ag3 Ag4 101.61(13) . .
N3 Ag3 Ag4 105.19(12) . .
C1 Ag3 Ag2 57.55(18) . .
N4 Ag3 Ag2 119.00(13) . .
N3 Ag3 Ag2 136.44(12) . .
Ag4 Ag3 Ag2 111.93(2) . .
C1 Ag3 Ag1 49.83(17) . .
N4 Ag3 Ag1 100.11(14) . .
N3 Ag3 Ag1 165.51(12) . .
Ag4 Ag3 Ag1 63.142(18) . .
Ag2 Ag3 Ag1 58.043(18) . .
C1 Ag3 Ag2 47.75(17) . 2
N4 Ag3 Ag2 160.71(13) . 2
N3 Ag3 Ag2 99.23(12) . 2
Ag4 Ag3 Ag2 97.43(2) . 2
Ag2 Ag3 Ag2 54.86(2) . 2
Ag1 Ag3 Ag2 91.16(2) . 2
O12 Ag4 N2 92.7(2) . .
O12 Ag4 N1 131.6(2) . .
N2 Ag4 N1 70.42(19) . .
O12 Ag4 C1 123.0(2) . .
N2 Ag4 C1 130.9(2) . .
N1 Ag4 C1 100.4(2) . .
O12 Ag4 C2 106.4(2) . .
N2 Ag4 C2 157.3(2) . .
N1 Ag4 C2 103.8(2) . .
C1 Ag4 C2 26.8(2) . .
O12 Ag4 Ag3 138.39(17) . .
N2 Ag4 Ag3 85.10(13) . .
N1 Ag4 Ag3 86.59(13) . .
C1 Ag4 Ag3 45.81(15) . .
C2 Ag4 Ag3 72.55(16) . .
O12 Ag4 Ag1 82.50(15) . .
N2 Ag4 Ag1 117.00(13) . .
N1 Ag4 Ag1 145.82(13) . .
C1 Ag4 Ag1 48.12(14) . .
C2 Ag4 Ag1 55.62(14) . .
Ag3 Ag4 Ag1 62.285(19) . .
C2 C1 Ag3 155.7(6) . .
C2 C1 Ag1 93.5(5) . .
Ag3 C1 Ag1 87.1(2) . .
C2 C1 Ag2 102.3(5) . 2
Ag3 C1 Ag2 91.3(2) . 2
Ag1 C1 Ag2 143.4(3) . 2
C2 C1 Ag4 81.7(4) . .
Ag3 C1 Ag4 74.67(19) . .
Ag1 C1 Ag4 78.71(19) . .
Ag2 C1 Ag4 135.8(3) 2 .
C2 C1 Ag2 125.6(5) . .
Ag3 C1 Ag2 77.8(2) . .
Ag1 C1 Ag2 73.25(18) . .
Ag2 C1 Ag2 70.65(18) 2 .
Ag4 C1 Ag2 141.3(3) . .
C1 C2 C3 172.8(7) . .
C1 C2 Ag4 71.5(4) . .
C3 C2 Ag4 115.5(5) . .
C2 C3 C6 109.3(7) . .
C2 C3 C4 110.3(6) . .
C6 C3 C4 109.7(8) . .
C2 C3 C5 108.2(6) . .
C6 C3 C5 110.2(7) . .
C4 C3 C5 109.3(8) . .
C101 N1 C105 117.5(6) . .
C101 N1 Ag4 126.5(5) . .
C105 N1 Ag4 116.0(4) . .
C201 N2 C205 117.3(7) . .
C201 N2 Ag4 125.1(5) . .
C205 N2 Ag4 117.5(4) . .
C301 N3 C305 119.1(5) . .
C301 N3 Ag3 125.8(4) . .
C305 N3 Ag3 115.0(4) . .
C401 N4 C405 117.8(6) . .
C401 N4 Ag3 127.6(5) . .
C405 N4 Ag3 114.5(4) . .
N1 C101 C102 123.3(8) . .
C103 C102 C101 118.9(8) . .
C102 C103 C104 120.7(7) . .
C103 C104 C105 116.5(7) . .
C103 C104 C106 123.3(7) . .
C105 C104 C106 120.2(7) . .
N1 C105 C104 123.1(6) . .
N1 C105 C205 118.2(6) . .
C104 C105 C205 118.7(7) . .
C206 C106 C104 121.7(7) . .
N2 C201 C202 124.2(8) . .
C203 C202 C201 119.1(7) . .
C202 C203 C204 117.8(8) . .
C205 C204 C203 118.6(7) . .
C205 C204 C206 120.1(7) . .
C203 C204 C206 121.3(8) . .
N2 C205 C204 123.0(6) . .
N2 C205 C105 117.8(6) . .
C204 C205 C105 119.3(6) . .
C106 C206 C204 120.1(8) . .
N3 C301 C302 121.7(7) . .
C303 C302 C301 119.8(7) . .
C302 C303 C304 119.7(7) . .
C303 C304 C305 118.1(7) . .
C303 C304 C306 123.3(7) . .
C305 C304 C306 118.5(7) . .
N3 C305 C304 121.6(6) . .
N3 C305 C405 118.7(5) . .
C304 C305 C405 119.7(6) . .
C406 C306 C304 121.5(7) . .
N4 C401 C402 124.6(8) . .
C403 C402 C401 118.4(7) . .
C402 C403 C404 119.5(7) . .
C405 C404 C406 120.3(7) . .
C405 C404 C403 117.3(7) . .
C406 C404 C403 122.3(7) . .
N4 C405 C404 122.4(6) . .
N4 C405 C305 118.8(6) . .
C404 C405 C305 118.8(6) . .
C306 C406 C404 121.1(7) . .
C11 O11 Ag1 130.7(5) . .
C11 O12 Ag4 117.6(5) . .
O11 C11 O12 132.2(7) . .
O11 C11 C12 115.0(8) . .
O12 C11 C12 112.8(7) . .
F11 C12 F12 100.6(8) . .
F11 C12 C13 108.6(9) . .
F12 C12 C13 104.1(10) . .
F11 C12 C11 112.6(8) . .
F12 C12 C11 111.0(8) . .
C13 C12 C11 118.2(9) . .
F14 C13 F15 105.0(13) . .
F14 C13 F13 108.1(15) . .
F15 C13 F13 107.0(13) . .
F14 C13 C12 114.0(13) . .
F15 C13 C12 115.3(12) . .
F13 C13 C12 107.1(13) . .
C21 O21 Ag1 118.6(5) . .
C21 O22 Ag2 128.7(6) . .
O22 C21 O21 130.1(8) . .
O22 C21 C22 113.6(9) . .
O21 C21 C22 116.3(9) . .
F21 C22 C23 117.4(13) . .
F21 C22 F22 97.8(10) . .
C23 C22 F22 85.4(13) . .
F21 C22 C21 116.3(10) . .
C23 C22 C21 119.7(11) . .
F22 C22 C21 112.1(10) . .
C22 F22 C23 43.9(7) . .
F24 C23 F25 115.1(18) . .
F24 C23 C22 122.4(17) . .
F25 C23 C22 118.8(15) . .
F24 C23 F23 102.4(15) . .
F25 C23 F23 97.8(14) . .
C22 C23 F23 89.3(15) . .
F24 C23 F22 107.1(14) . .
F25 C23 F22 94.9(11) . .
C22 C23 F22 50.7(11) . .
F23 C23 F22 138.9(16) . .
C31 O31 Ag1 122.8(6) . .
C31 O32 Ag2 121.8(6) . .
O32 C31 O31 131.3(8) . .
O32 C31 C32 117.5(9) . .
O31 C31 C32 111.2(8) . .
F31 C32 C33 117.4(12) . .
F31 C32 C31 111.1(11) . .
C33 C32 C31 125.5(11) . .
F31 C32 F32 100.5(12) . .
C33 C32 F32 90.7(14) . .
C31 C32 F32 103.8(9) . .
F34 C33 F35 112.1(13) . .
F34 C33 C32 116.6(14) . .
F35 C33 C32 112.4(17) . .
F34 C33 F33 117(2) . .
F35 C33 F33 108.3(14) . .
C32 C33 F33 88.5(13) . .

loop_
_geom_bond_atom_site_label_1
_geom_bond_atom_site_label_2
_geom_bond_distance
_geom_bond_site_symmetry_2
Ag1 O11 2.283(6) .
Ag1 O31 2.311(6) .
Ag1 C1 2.372(6) .
Ag1 O21 2.375(6) .
Ag1 Ag2 2.9380(8) .
Ag1 Ag3 3.1002(8) .
Ag1 Ag4 3.1242(8) .
Ag2 O22 2.321(6) .
Ag2 O32 2.332(6) .
Ag2 C1 2.394(6) 2
Ag2 C1 2.547(7) .
Ag2 Ag2 2.8597(11) 2
Ag2 Ag3 2.9499(8) .
Ag2 Ag3 3.2336(8) 2
Ag3 C1 2.121(7) .
Ag3 N4 2.311(5) .
Ag3 N3 2.310(5) .
Ag3 Ag4 2.8535(8) .
Ag3 Ag2 3.2335(8) 2
Ag4 O12 2.313(5) .
Ag4 N2 2.346(6) .
Ag4 N1 2.389(5) .
Ag4 C1 2.550(7) .
Ag4 C2 2.660(7) .
C1 C2 1.213(9) .
C1 Ag2 2.394(6) 2
C2 C3 1.488(10) .
C3 C6 1.497(12) .
C3 C4 1.531(12) .
C3 C5 1.546(11) .
N1 C101 1.335(9) .
N1 C105 1.353(9) .
N2 C201 1.322(9) .
N2 C205 1.361(8) .
N3 C301 1.324(7) .
N3 C305 1.353(8) .
N4 C401 1.315(8) .
N4 C405 1.364(8) .
C101 C102 1.386(11) .
C102 C103 1.347(13) .
C103 C104 1.404(11) .
C104 C105 1.403(9) .
C104 C106 1.415(11) .
C105 C205 1.456(9) .
C106 C206 1.318(12) .
C201 C202 1.359(12) .
C202 C203 1.390(12) .
C203 C204 1.409(11) .
C204 C205 1.365(10) .
C204 C206 1.467(11) .
C301 C302 1.400(10) .
C302 C303 1.346(12) .
C303 C304 1.390(10) .
C304 C305 1.400(9) .
C304 C306 1.445(11) .
C305 C405 1.437(9) .
C306 C406 1.319(12) .
C401 C402 1.395(12) .
C402 C403 1.362(13) .
C403 C404 1.428(11) .
C404 C405 1.402(10) .
C404 C406 1.411(11) .
O11 C11 1.203(10) .
O12 C11 1.247(9) .
C11 C12 1.509(11) .
C12 F11 1.315(10) .
C12 F12 1.392(12) .
C12 C13 1.433(16) .
C13 F14 1.304(16) .
C13 F15 1.333(13) .
C13 F13 1.319(18) .
O21 C21 1.217(10) .
O22 C21 1.229(10) .
C21 C22 1.532(12) .
C22 F21 1.258(11) .
C22 C23 1.35(2) .
C22 F22 1.510(17) .
F22 C23 1.94(2) .
C23 F24 1.236(17) .
C23 F25 1.373(19) .
C23 F23 1.52(2) .
O31 C31 1.260(11) .
O32 C31 1.212(11) .
C31 C32 1.549(13) .
C32 F31 1.246(15) .
C32 C33 1.368(19) .
C32 F32 1.545(18) .
C33 F34 1.222(16) .
C33 F35 1.323(13) .
C33 F33 1.45(2) .
